data_1530741
loop_
_publ_author_name
'Serezhkin, V.N.'
'Trunov, V.K.'

_publ_section_title
;
 The crystal structure of U O2 Cr O4 (H2 O)5.5
;
_journal_name_full Kristallografiya
_journal_page_first 301
_journal_page_last 304
_journal_volume 26
_journal_year 1981
_chemical_formula_sum 'Cr H11 O11.5 U'
_chemical_name_systematic 'U O2 Cr O4 (H2 O)5.5'
_space_group_IT_number 14
_symmetry_space_group_name_Hall '-P 2ybc'
_symmetry_space_group_name_H-M 'P 1 21/c 1'
_cell_angle_alpha 90
_cell_angle_beta 94.19
_cell_angle_gamma 90
_cell_formula_units_Z 8
_cell_length_a 11.179
_cell_length_b 7.119
_cell_length_c 26.49
_cell_volume 2102.527
_citation_journal_id_ASTM KRISAJ
_cod_data_source_file Serezhkin_KRISAJ_1981_1960.cif
_cod_data_source_block H11Cr1O11.5U1
_cod_original_formula_sum 'H11 Cr1 O11.5 U1'
_cod_database_code 1530741

loop_
_symmetry_equiv_pos_as_xyz
x,y,z
-x,y+1/2,-z+1/2
-x,-y,-z
x,-y-1/2,z-1/2

loop_
_atom_site_label
_atom_site_type_symbol
_atom_site_fract_x
_atom_site_fract_y
_atom_site_fract_z
_atom_site_occupancy
_atom_site_U_iso_or_equiv
O8 O-2 0.341 0.581 0.5121 1 0.0
O23 O-2 0.476 0.111 0.7015 1 0.0
O20 O-2 0.05 0.771 0.4327 1 0.0
O5 O-2 0.396 0.761 0.6006 1 0.0
U1 U+6 0.30996 0.2642 0.53076 1 0.0
O13 O-2 0.176 0.455 0.5812 1 0.0
O3 O-2 0.259 0.195 0.2658 1 0.0
Cr2 Cr+6 0.0543 0.6705 0.2913 1 0.0
O9 O-2 0.004 0.644 0.2313 1 0.0
O22 O-2 0.249 0.579 0.6748 1 0.0
O6 O-2 0.367 0.953 0.5143 1 0.0
O18 O-2 0.243 0.966 0.6794 1 0.0
O17 O-2 0.068 0.768 0.5379 1 0.0
O16 O-2 0.346 -0.006 0.3594 1 0.0
O14 O-2 0.197 0.061 0.5826 1 0.0
O4 O-2 0.098 0.113 0.3736 1 0.0
O7 O-2 0.56 0.729 0.5354 1 0.0
O21 O-2 0.279 0.683 0.4109 1 0.0
O12 O-2 0.152 0.84 0.2959 1 0.0
O2 O-2 0.426 0.276 0.5789 1 0.0
O15 O-2 0.326 0.37 0.3665 1 0.0
U2 U+6 0.17594 0.1593 0.31898 1 0.0
O1 O-2 0.191 0.251 0.4851 1 0.0
O10 O-2 0.114 0.47 0.3132 1 0.0
O11 O-2 -0.056 0.727 0.3225 1 0.0
O19 O-2 0.488 0.494 0.6986 1 0.0
Cr1 Cr+6 0.4162 0.7567 0.5415 1 0.0
